data_1001449
loop_
_publ_author_name
'Benabbas, A'
'Borel, M M'
'Grandin, A'
'Leclaire, A'
'Raveau, B'

_publ_section_title
;
The niobium phosphate bronze K~5-x~Nb~8~P~5~O~34~, a new tunnel
structure, first member of the series (K~3~Nb~6~P~4~O~26~)~n~ .
KNb~2~PO~8~
;
_journal_coden_ASTM JSSCBI
_journal_name_full 'Journal of Solid State Chemistry'
_journal_page_first 360
_journal_page_last 365
_journal_paper_doi 10.1016/0022-4596(90)90038-Y
_journal_volume 87
_journal_year 1990
_chemical_formula_structural 'K4 Nb8 (P5 O34)'
_chemical_formula_sum 'K4 Nb8 O34 P5'
_chemical_name_systematic 'Tetrapotassium octaniobium pentaphosphate'
_space_group_IT_number 13
_symmetry_cell_setting monoclinic
_symmetry_Int_Tables_number 13
_symmetry_space_group_name_Hall '-P 2yc'
_symmetry_space_group_name_H-M 'P 1 2/c 1'
_cell_angle_alpha 90
_cell_angle_beta 125.05(1)
_cell_angle_gamma 90
_cell_formula_units_Z 2
_cell_length_a 13.904(6)
_cell_length_b 6.453(3)
_cell_length_c 20.64(1)
_cell_volume 1516.0
_refine_ls_R_factor_all 0.029
_cod_database_code 1001449

loop_
_symmetry_equiv_pos_as_xyz
x,y,z
-x,y,1/2-z
-x,-y,-z
x,-y,1/2+z

loop_
_atom_site_label
_atom_site_type_symbol
_atom_site_symmetry_multiplicity
_atom_site_Wyckoff_symbol
_atom_site_fract_x
_atom_site_fract_y
_atom_site_fract_z
_atom_site_occupancy
_atom_site_attached_hydrogens
_atom_site_calc_flag
Nb1 Nb5+ 4 g 0.16613(2) 0.98280(4) 0.05406(1) 1. 0 d
Nb2 Nb5+ 4 g 0.24102(2) 0.99468(4) 0.26477(1) 1. 0 d
Nb3 Nb5+ 4 g 0.53830(2) 0.77407(4) 0.35353(1) 1. 0 d
Nb4 Nb5+ 4 g 0.74862(2) 0.77185(4) 0.56941(1) 1. 0 d
P1 P5+ 2 e 0. 0.1529(2) 0.25 1. 0 d
P2 P5+ 4 g 0.22103(5) 0.4980(1) 0.05104(3) 1. 0 d
P3 P5+ 4 g 0.30488(5) 0.4971(1) 0.31915(3) 1. 0 d
K1 K1+ 2 f 0.5 0.2743(2) 0.25 1. 0 d
K2 K1+ 4 g 0.4396(2) 0.7474(5) 0.5162(2) 0.5 0 d
K3 K1+ 4 g 0.0092(3) 0.6430(7) 0.1360(3) 0.45 0 d
K4 K1+ 4 g 0.0444(3) 0.504(1) 0.1279(2) 0.32 0 d
K5 K1+ 4 g 0.0571(8) 0.6856(9) 0.3357(5) 0.23 0 d
O1 O2- 2 a 0. 0. 0. 1. 0 d
O2 O2- 4 g 0.1895(2) -0.0175(4) 0.1619(1) 1. 0 d
O3 O2- 4 g 0.3447(2) -0.0349(4) 0.1235(1) 1. 0 d
O4 O2- 4 g 0.1734(2) -0.0525(4) -0.0330(1) 1. 0 d
O5 O2- 4 g 0.1732(2) 0.2900(3) 0.0573(1) 1. 0 d
O6 O2- 4 g 0.1544(2) 0.6721(3) 0.0618(1) 1. 0 d
O7 O2- 4 g 0.4083(2) -0.0397(4) 0.3165(1) 1. 0 d
O8 O2- 4 g 0.2768(2) 0.0353(4) 0.3778(1) 1. 0 d
O9 O2- 4 g 0.0728(2) 0.0114(4) 0.2331(1) 1. 0 d
O10 O2- 4 g 0.2509(2) 0.3056(3) 0.2636(1) 1. 0 d
O11 O2- 4 g 0.2255(2) 0.6871(3) 0.2733(1) 1. 0 d
O12 O2- 4 g 0.6055(2) 0.7849(4) 0.4697(1) 1. 0 d
O13 O2- 4 g 0.4290(2) 0.5329(4) 0.3404(1) 1. 0 d
O14 O2- 4 g 0.6475(2) 0.5147(4) 0.3830(1) 1. 0 d
O15 O2- 2 f 0.5 0.7214(6) 0.25 1. 0 d
O16 O2- 4 g 0.6910(2) 0.5382(4) 0.6059(1) 1. 0 d
O17 O2- 4 g 0.8020(2) 0.5173(4) 0.5308(1) 1. 0 d
O18 O2- 4 g 0.9181(2) 0.7127(4) 0.6770(1) 1. 0 d

loop_
_atom_type_symbol
_atom_type_oxidation_number
Nb5+ 4.880
P5+ 5.000
K1+ 1.000
O2- -2.000
